data_7034562
loop_
_publ_author_name
'Wang, Xin-Ming'
'Chen, Shuo'
'Fan, Rui-Qing'
'Zhang, Fu-Qiang'
'Yang, Yu-Lin'

_publ_section_title
;
 Facile luminescent tuning of Zn(II)/Hg(II) complexes based on flexible,
 semi-rigid and rigid polydentate Schiff bases from blue to green to red:
 structural, photophysics, electrochemistry and theoretical calculations
 studies.
;
_journal_issue 17
_journal_name_full 'Dalton transactions (Cambridge, England : 2003)'
_journal_page_first 8107
_journal_page_last 8125
_journal_paper_doi 10.1039/c5dt00057b
_journal_volume 44
_journal_year 2015
_chemical_formula_sum 'C13 H17 Cl2 N4 O Zn'
_chemical_formula_weight 381.58
_chemical_name_systematic
;
?
;
_space_group_IT_number 14
_symmetry_cell_setting monoclinic
_symmetry_space_group_name_Hall '-P 2ybc'
_symmetry_space_group_name_H-M 'P 1 21/c 1'
_atom_sites_solution_hydrogens geom
_atom_sites_solution_primary direct
_atom_sites_solution_secondary difmap
_audit_creation_method SHELXL-97
_audit_update_record
;
2013-04-10 deposited with the CCDC.
2015-03-23 downloaded from the CCDC.
;
_cell_angle_alpha 90.00
_cell_angle_beta 106.55(3)
_cell_angle_gamma 90.00
_cell_formula_units_Z 4
_cell_length_a 11.587(2)
_cell_length_b 11.786(2)
_cell_length_c 13.422(3)
_cell_measurement_reflns_used 16766
_cell_measurement_temperature 293(2)
_cell_measurement_theta_max 27.46
_cell_measurement_theta_min 3.17
_cell_volume 1757.0(6)
_computing_cell_refinement 'Bruker SMART'
_computing_data_collection 'Bruker SMART'
_computing_data_reduction 'Bruker SAINT'
_computing_molecular_graphics SHELXP-97
_computing_publication_material SHELXTL
_computing_structure_refinement 'SHELXL-97 (Sheldrick, 1997)'
_computing_structure_solution 'SHELXS-97 (Sheldrick, 1997)'
_diffrn_ambient_temperature 293(2)
_diffrn_measured_fraction_theta_full 0.994
_diffrn_measured_fraction_theta_max 0.994
_diffrn_measurement_device_type 'Bruker Smart APEX CCD area detector'
_diffrn_measurement_method 'phi and omega scans'
_diffrn_radiation_monochromator graphite
_diffrn_radiation_source 'fine-focus sealed tube'
_diffrn_radiation_type MoK\a
_diffrn_radiation_wavelength 0.71073
_diffrn_reflns_av_R_equivalents 0.0365
_diffrn_reflns_av_sigmaI/netI 0.0309
_diffrn_reflns_limit_h_max 15
_diffrn_reflns_limit_h_min -14
_diffrn_reflns_limit_k_max 15
_diffrn_reflns_limit_k_min -15
_diffrn_reflns_limit_l_max 15
_diffrn_reflns_limit_l_min -17
_diffrn_reflns_number 16766
_diffrn_reflns_theta_full 27.46
_diffrn_reflns_theta_max 27.46
_diffrn_reflns_theta_min 3.17
_diffrn_standards_decay_% 0
_diffrn_standards_interval_count 0
_diffrn_standards_interval_time 0
_diffrn_standards_number 0
_exptl_absorpt_coefficient_mu 1.704
_exptl_absorpt_correction_T_max 0.7745
_exptl_absorpt_correction_T_min 0.5431
_exptl_absorpt_correction_type multi-scan
_exptl_crystal_colour colorless
_exptl_crystal_density_diffrn 1.442
_exptl_crystal_density_method 'not measured'
_exptl_crystal_description block
_exptl_crystal_F_000 780
_exptl_crystal_size_max 0.41
_exptl_crystal_size_mid 0.34
_exptl_crystal_size_min 0.16
_refine_diff_density_max 0.320
_refine_diff_density_min -0.241
_refine_diff_density_rms 0.054
_refine_ls_extinction_method none
_refine_ls_goodness_of_fit_ref 1.051
_refine_ls_hydrogen_treatment mixed
_refine_ls_matrix_type full
_refine_ls_number_parameters 192
_refine_ls_number_reflns 3992
_refine_ls_number_restraints 0
_refine_ls_restrained_S_all 1.051
_refine_ls_R_factor_all 0.0514
_refine_ls_R_factor_gt 0.0350
_refine_ls_shift/su_max 0.041
_refine_ls_shift/su_mean 0.001
_refine_ls_structure_factor_coef Fsqd
_refine_ls_weighting_details 'calc w=1/[\s^2^(Fo^2^)+(0.0450P)^2^+0.3172P] where P=(Fo^2^+2Fc^2^)/3'
_refine_ls_weighting_scheme calc
_refine_ls_wR_factor_gt 0.0844
_refine_ls_wR_factor_ref 0.0912
_reflns_number_gt 3030
_reflns_number_total 3992
_reflns_threshold_expression >2sigma(I)
_cod_data_source_file c5dt00057b2.cif
_cod_data_source_block 1e
_cod_depositor_comments
;
The following automatic conversions were performed:

'_symmetry_cell_setting' value 'Monoclinic' changed to 'monoclinic'
according to
/usr/data/users/saulius/crontab/automatic-downloads/rss-feeds/RSC/lib/dictionaries/cif_core.dic
dictionary named 'cif_core.dic' version 2.4.2 from 2011-04-26.

Automatic conversion script
Id: cif_fix_values 3105 2015-03-04 15:46:00Z robertas 

 Adding full bibliography for 7034551--7034562.cif.
;
_cod_original_sg_symbol_H-M 'P2(1)/c '
_cod_database_code 7034562

loop_
_symmetry_equiv_pos_as_xyz
'x, y, z'
'-x, y+1/2, -z+1/2'
'-x, -y, -z'
'x, -y-1/2, z-1/2'

loop_
_atom_site_label
_atom_site_type_symbol
_atom_site_fract_x
_atom_site_fract_y
_atom_site_fract_z
_atom_site_U_iso_or_equiv
_atom_site_adp_type
_atom_site_occupancy
_atom_site_symmetry_multiplicity
_atom_site_calc_flag
_atom_site_refinement_flags
Zn1 Zn 0.25429(2) 0.28489(2) 0.03684(2) 0.03989(10) Uani 1 1 d .
Cl1 Cl 0.42764(6) 0.21700(6) 0.13116(6) 0.0658(2) Uani 1 1 d .
Cl2 Cl 0.21094(7) 0.28275(6) -0.13432(5) 0.0645(2) Uani 1 1 d .
O1 O 0.35271(16) 0.53802(14) 0.05048(15) 0.0543(4) Uani 1 1 d .
N1 N 0.11065(17) 0.23292(15) 0.08931(14) 0.0373(4) Uani 1 1 d .
N2 N 0.20469(16) 0.43983(14) 0.08492(14) 0.0374(4) Uani 1 1 d .
N3 N 0.7237(4) 0.0890(4) 0.0103(4) 0.1349(16) Uani 1 1 d .
N4 N 0.1828(3) 0.6394(3) -0.2092(3) 0.0923(9) Uani 1 1 d .
C1 C 0.1047(2) 0.43094(19) 0.11770(17) 0.0394(5) Uani 1 1 d .
C2 C 0.0497(2) 0.5235(2) 0.1459(2) 0.0509(6) Uani 1 1 d .
H2A H -0.0185 0.5156 0.1688 0.061 Uiso 1 1 calc R
C3 C 0.0990(3) 0.6293(2) 0.1391(2) 0.0592(7) Uani 1 1 d .
H3A H 0.0629 0.6937 0.1568 0.071 Uiso 1 1 calc R
C4 C 0.2000(2) 0.6400(2) 0.1069(2) 0.0551(6) Uani 1 1 d .
H4A H 0.2333 0.7110 0.1025 0.066 Uiso 1 1 calc R
C5 C 0.2523(2) 0.54198(19) 0.08066(18) 0.0423(5) Uani 1 1 d .
C6 C 0.0606(2) 0.31450(19) 0.12199(18) 0.0417(5) Uani 1 1 d .
H6A H -0.0038 0.3009 0.1487 0.050 Uiso 1 1 calc R
C7 C 0.4171(3) 0.6432(2) 0.0491(3) 0.0689(8) Uani 1 1 d .
H7A H 0.4871 0.6284 0.0264 0.103 Uiso 1 1 calc R
H7B H 0.4413 0.6750 0.1178 0.103 Uiso 1 1 calc R
H7C H 0.3655 0.6957 0.0023 0.103 Uiso 1 1 calc R
C8 C 0.0687(2) 0.11687(19) 0.09846(18) 0.0467(6) Uani 1 1 d .
H8A H 0.0076 0.1187 0.1351 0.056 Uiso 1 1 calc R
H8B H 0.1355 0.0717 0.1391 0.056 Uiso 1 1 calc R
C9 C 0.0171(2) 0.06177(17) -0.00586(18) 0.0411(5) Uani 1 1 d .
H9A H 0.0760 0.0647 -0.0448 0.049 Uiso 1 1 calc R
H9B H -0.0536 0.1034 -0.0447 0.049 Uiso 1 1 calc R
C10 C 0.6280(4) -0.0210(4) 0.1307(3) 0.0983(13) Uani 1 1 d .
H10A H 0.5794 -0.0806 0.0914 0.118 Uiso 1 1 calc R
H10B H 0.5784 0.0287 0.1576 0.118 Uiso 1 1 calc R
H10C H 0.6896 -0.0532 0.1873 0.118 Uiso 1 1 calc R
C11 C 0.6830(3) 0.0424(3) 0.0645(4) 0.0844(11) Uani 1 1 d .
C12 C 0.3688(3) 0.5395(3) -0.2296(3) 0.0991(13) Uani 1 1 d .
H12A H 0.3748 0.4661 -0.1976 0.119 Uiso 1 1 calc R
H12B H 0.4393 0.5832 -0.1967 0.119 Uiso 1 1 calc R
H12C H 0.3623 0.5310 -0.3021 0.119 Uiso 1 1 calc R
C13 C 0.2649(3) 0.5964(3) -0.2182(2) 0.0633(7) Uani 1 1 d .

loop_
_atom_site_aniso_label
_atom_site_aniso_U_11
_atom_site_aniso_U_22
_atom_site_aniso_U_33
_atom_site_aniso_U_23
_atom_site_aniso_U_13
_atom_site_aniso_U_12
Zn1 0.04430(16) 0.03129(15) 0.04590(17) -0.00215(11) 0.01579(12) -0.00042(11)
Cl1 0.0497(4) 0.0593(4) 0.0851(5) 0.0181(4) 0.0136(4) 0.0087(3)
Cl2 0.0823(5) 0.0683(5) 0.0449(3) -0.0021(3) 0.0216(3) 0.0101(4)
O1 0.0542(10) 0.0371(9) 0.0767(12) 0.0001(8) 0.0270(10) -0.0089(8)
N1 0.0437(10) 0.0293(10) 0.0371(9) -0.0017(7) 0.0088(8) -0.0073(8)
N2 0.0432(10) 0.0288(9) 0.0400(10) -0.0010(7) 0.0118(8) -0.0026(7)
N3 0.104(3) 0.108(3) 0.212(5) 0.010(3) 0.076(3) 0.011(2)
N4 0.083(2) 0.092(2) 0.111(2) 0.0166(19) 0.0410(19) 0.0218(18)
C1 0.0454(12) 0.0355(12) 0.0383(11) -0.0037(9) 0.0136(10) -0.0023(9)
C2 0.0539(14) 0.0444(14) 0.0594(15) -0.0087(11) 0.0240(13) 0.0016(11)
C3 0.0695(18) 0.0377(14) 0.0722(17) -0.0115(12) 0.0232(15) 0.0062(12)
C4 0.0649(16) 0.0299(12) 0.0700(16) -0.0054(11) 0.0186(14) -0.0027(11)
C5 0.0475(13) 0.0332(12) 0.0445(12) -0.0001(9) 0.0105(11) -0.0028(9)
C6 0.0443(12) 0.0418(13) 0.0411(12) -0.0003(10) 0.0155(10) -0.0054(10)
C7 0.0688(18) 0.0506(17) 0.091(2) 0.0023(15) 0.0288(17) -0.0223(14)
C8 0.0610(15) 0.0314(12) 0.0466(13) 0.0020(9) 0.0135(12) -0.0131(10)
C9 0.0488(13) 0.0278(11) 0.0470(12) 0.0008(9) 0.0138(11) -0.0063(9)
C10 0.103(3) 0.103(3) 0.085(2) 0.004(2) 0.022(2) 0.044(2)
C11 0.066(2) 0.071(2) 0.112(3) -0.013(2) 0.018(2) 0.0181(18)
C12 0.069(2) 0.093(3) 0.131(3) -0.035(3) 0.021(2) 0.009(2)
C13 0.0627(18) 0.0572(17) 0.0677(18) 0.0015(14) 0.0147(15) -0.0009(14)

loop_
_atom_type_symbol
_atom_type_description
_atom_type_scat_dispersion_real
_atom_type_scat_dispersion_imag
_atom_type_scat_source
C C 0.0033 0.0016 'International Tables Vol C Tables 4.2.6.8 and 6.1.1.4'
H H 0.0000 0.0000 'International Tables Vol C Tables 4.2.6.8 and 6.1.1.4'
N N 0.0061 0.0033 'International Tables Vol C Tables 4.2.6.8 and 6.1.1.4'
O O 0.0106 0.0060 'International Tables Vol C Tables 4.2.6.8 and 6.1.1.4'
Cl Cl 0.1484 0.1585 'International Tables Vol C Tables 4.2.6.8 and 6.1.1.4'
Zn Zn 0.2839 1.4301 'International Tables Vol C Tables 4.2.6.8 and 6.1.1.4'

loop_
_geom_angle_atom_site_label_1
_geom_angle_atom_site_label_2
_geom_angle_atom_site_label_3
_geom_angle
_geom_angle_site_symmetry_1
_geom_angle_site_symmetry_3
N2 Zn1 N1 80.45(7) . .
N2 Zn1 Cl1 115.51(6) . .
N1 Zn1 Cl1 112.76(6) . .
N2 Zn1 Cl2 109.46(5) . .
N1 Zn1 Cl2 112.52(6) . .
Cl1 Zn1 Cl2 119.67(4) . .
C5 O1 C7 118.0(2) . .
C6 N1 C8 118.95(19) . .
C6 N1 Zn1 112.60(15) . .
C8 N1 Zn1 128.31(15) . .
C5 N2 C1 119.12(19) . .
C5 N2 Zn1 128.90(15) . .
C1 N2 Zn1 111.81(14) . .
N2 C1 C2 122.4(2) . .
N2 C1 C6 115.01(19) . .
C2 C1 C6 122.6(2) . .
C1 C2 C3 117.7(2) . .
C1 C2 H2A 121.1 . .
C3 C2 H2A 121.1 . .
C4 C3 C2 120.8(2) . .
C4 C3 H3A 119.6 . .
C2 C3 H3A 119.6 . .
C3 C4 C5 118.4(2) . .
C3 C4 H4A 120.8 . .
C5 C4 H4A 120.8 . .
N2 C5 O1 112.84(19) . .
N2 C5 C4 121.5(2) . .
O1 C5 C4 125.7(2) . .
N1 C6 C1 119.9(2) . .
N1 C6 H6A 120.1 . .
C1 C6 H6A 120.1 . .
O1 C7 H7A 109.5 . .
O1 C7 H7B 109.5 . .
H7A C7 H7B 109.5 . .
O1 C7 H7C 109.5 . .
H7A C7 H7C 109.5 . .
H7B C7 H7C 109.5 . .
N1 C8 C9 112.18(18) . .
N1 C8 H8A 109.2 . .
C9 C8 H8A 109.2 . .
N1 C8 H8B 109.2 . .
C9 C8 H8B 109.2 . .
H8A C8 H8B 107.9 . .
C8 C9 C9 111.2(2) . 3
C8 C9 H9A 109.4 . .
C9 C9 H9A 109.4 3 .
C8 C9 H9B 109.4 . .
C9 C9 H9B 109.4 3 .
H9A C9 H9B 108.0 . .
C11 C10 H10A 109.5 . .
C11 C10 H10B 109.5 . .
H10A C10 H10B 109.5 . .
C11 C10 H10C 109.5 . .
H10A C10 H10C 109.5 . .
H10B C10 H10C 109.5 . .
N3 C11 C10 177.5(5) . .
C13 C12 H12A 109.5 . .
C13 C12 H12B 109.5 . .
H12A C12 H12B 109.5 . .
C13 C12 H12C 109.5 . .
H12A C12 H12C 109.5 . .
H12B C12 H12C 109.5 . .
N4 C13 C12 179.0(4) . .

loop_
_geom_bond_atom_site_label_1
_geom_bond_atom_site_label_2
_geom_bond_distance
_geom_bond_site_symmetry_2
Zn1 N2 2.0720(18) .
Zn1 N1 2.0758(18) .
Zn1 Cl1 2.1975(10) .
Zn1 Cl2 2.2075(9) .
O1 C5 1.337(3) .
O1 C7 1.449(3) .
N1 C6 1.264(3) .
N1 C8 1.468(3) .
N2 C5 1.332(3) .
N2 C1 1.356(3) .
N3 C11 1.118(5) .
N4 C13 1.115(4) .
C1 C2 1.370(3) .
C1 C6 1.471(3) .
C2 C3 1.385(4) .
C2 H2A 0.9300 .
C3 C4 1.364(4) .
C3 H3A 0.9300 .
C4 C5 1.396(3) .
C4 H4A 0.9300 .
C6 H6A 0.9300 .
C7 H7A 0.9600 .
C7 H7B 0.9600 .
C7 H7C 0.9600 .
C8 C9 1.504(3) .
C8 H8A 0.9700 .
C8 H8B 0.9700 .
C9 C9 1.529(4) 3
C9 H9A 0.9700 .
C9 H9B 0.9700 .
C10 C11 1.441(6) .
C10 H10A 0.9600 .
C10 H10B 0.9600 .
C10 H10C 0.9600 .
C12 C13 1.423(4) .
C12 H12A 0.9600 .
C12 H12B 0.9600 .
C12 H12C 0.9600 .
